data_7224574
loop_
_publ_author_name
'Chen, Chun-Hong'
'Mu, Rong'
'Zhang, Li'
'Xu, Guan-Cheng'

_publ_section_title
;
 Synthesis, crystal structure and disorder--order phase transition of a
 new diamine templated metal sulfate, (C3H12N2)2[Cu(H2O)4(SO4)2](HSO4)2
;
_journal_issue 15
_journal_name_full CrystEngComm
_journal_page_first 2719
_journal_paper_doi 10.1039/C5CE02442K
_journal_volume 18
_journal_year 2016
_chemical_formula_sum 'C6 H34 Cu N4 O20 S4'
_chemical_formula_weight 674.15
_chemical_name_systematic
; 
 ? 
;
_space_group_IT_number 2
_symmetry_cell_setting triclinic
_symmetry_space_group_name_Hall '-P 1'
_symmetry_space_group_name_H-M 'P -1'
_atom_sites_solution_hydrogens geom
_atom_sites_solution_primary direct
_atom_sites_solution_secondary difmap
_audit_creation_method SHELXL-97
_audit_update_record
;
2016-01-20 deposited with the CCDC.
2016-03-10 downloaded from the CCDC.
;
_cell_angle_alpha 94.771(4)
_cell_angle_beta 100.757(4)
_cell_angle_gamma 95.748(4)
_cell_formula_units_Z 2
_cell_length_a 10.649(4)
_cell_length_b 10.677(4)
_cell_length_c 10.799(4)
_cell_measurement_reflns_used 7560
_cell_measurement_temperature 100(2)
_cell_measurement_theta_max 27.5142
_cell_measurement_theta_min 2.4661
_cell_volume 1193.7(8)
_computing_cell_refinement 'Bruker SMART APEX II'
_computing_data_collection 'Bruker SMART APEX II'
_computing_data_reduction 'Bruker SAINT'
_computing_molecular_graphics 'Bruker SHELXTL'
_computing_publication_material 'Bruker SHELXTL'
_computing_structure_refinement 'SHELXL-97 (Sheldrick, 1997)'
_computing_structure_solution 'SHELXS-97 (Sheldrick, 1990)'
_diffrn_ambient_temperature 100(2)
_diffrn_measured_fraction_theta_full 0.996
_diffrn_measured_fraction_theta_max 0.996
_diffrn_measurement_device_type 'Bruker APEX-II CCD'
_diffrn_measurement_method '\f and \w scans'
_diffrn_radiation_monochromator graphite
_diffrn_radiation_source 'fine-focus sealed tube'
_diffrn_radiation_type MoK\a
_diffrn_radiation_wavelength 0.71073
_diffrn_reflns_av_R_equivalents 0.0186
_diffrn_reflns_av_sigmaI/netI 0.0218
_diffrn_reflns_limit_h_max 12
_diffrn_reflns_limit_h_min -12
_diffrn_reflns_limit_k_max 12
_diffrn_reflns_limit_k_min -12
_diffrn_reflns_limit_l_max 12
_diffrn_reflns_limit_l_min -12
_diffrn_reflns_number 9604
_diffrn_reflns_theta_full 25.10
_diffrn_reflns_theta_max 25.10
_diffrn_reflns_theta_min 1.93
_exptl_absorpt_coefficient_mu 1.362
_exptl_absorpt_correction_T_max 0.7724
_exptl_absorpt_correction_T_min 0.7538
_exptl_absorpt_correction_type multi-scan
_exptl_absorpt_process_details sadabs
_exptl_crystal_colour blue
_exptl_crystal_density_diffrn 1.876
_exptl_crystal_density_method 'not measured'
_exptl_crystal_description block
_exptl_crystal_F_000 702
_exptl_crystal_size_max 0.22
_exptl_crystal_size_mid 0.21
_exptl_crystal_size_min 0.20
_refine_diff_density_max 0.311
_refine_diff_density_min -1.121
_refine_diff_density_rms 0.122
_refine_ls_extinction_method none
_refine_ls_goodness_of_fit_ref 1.032
_refine_ls_hydrogen_treatment mixed
_refine_ls_matrix_type full
_refine_ls_number_parameters 319
_refine_ls_number_reflns 4242
_refine_ls_number_restraints 0
_refine_ls_restrained_S_all 1.032
_refine_ls_R_factor_all 0.0276
_refine_ls_R_factor_gt 0.0261
_refine_ls_shift/su_max 0.001
_refine_ls_shift/su_mean 0.000
_refine_ls_structure_factor_coef Fsqd
_refine_ls_weighting_details 'calc w=1/[\s^2^(Fo^2^)+(0.0486P)^2^+0.7849P] where P=(Fo^2^+2Fc^2^)/3'
_refine_ls_weighting_scheme calc
_refine_ls_wR_factor_gt 0.0764
_refine_ls_wR_factor_ref 0.0786
_reflns_number_gt 3991
_reflns_number_total 4242
_reflns_threshold_expression >2sigma(I)
_cod_data_source_file c5ce02442k2.cif
_cod_data_source_block ee
_cod_depositor_comments 'Adding full bibliography for 7224573--7224574.cif.'
_cod_original_sg_symbol_H-M P-1
_cod_database_code 7224574

loop_
_symmetry_equiv_pos_as_xyz
'x, y, z'
'-x, -y, -z'

loop_
_atom_site_label
_atom_site_type_symbol
_atom_site_fract_x
_atom_site_fract_y
_atom_site_fract_z
_atom_site_U_iso_or_equiv
_atom_site_adp_type
_atom_site_occupancy
_atom_site_symmetry_multiplicity
_atom_site_calc_flag
_atom_site_refinement_flags
Cu1 Cu 0.5000 0.0000 0.5000 0.00713(10) Uani 1 2 d S
N1 N 0.45721(15) 0.29984(14) 0.26695(14) 0.0112(3) Uani 1 1 d .
H10 H 0.4520 0.3802 0.2529 0.013 Uiso 1 1 d R
H11 H 0.3810 0.2541 0.2391 0.013 Uiso 1 1 d R
H12 H 0.4840 0.2935 0.3493 0.013 Uiso 1 1 d R
N2 N 0.56125(15) 0.23989(14) -0.15662(14) 0.0123(3) Uani 1 1 d .
H7 H 0.4862 0.1936 -0.1833 0.015 Uiso 1 1 d R
H8 H 0.6135 0.2140 -0.2052 0.015 Uiso 1 1 d R
H9 H 0.5532 0.3202 -0.1664 0.015 Uiso 1 1 d R
N3 N -0.02366(14) 0.77968(14) 0.75525(14) 0.0102(3) Uani 1 1 d .
H4 H -0.0318 0.8560 0.7301 0.012 Uiso 1 1 d R
H5 H -0.0954 0.7280 0.7256 0.012 Uiso 1 1 d R
H6 H -0.0085 0.7866 0.8397 0.012 Uiso 1 1 d R
N4 N 0.03034(15) 0.76836(14) 0.35880(14) 0.0106(3) Uani 1 1 d .
H1 H -0.0292 0.7056 0.3277 0.013 Uiso 1 1 d R
H2 H 0.0146 0.8336 0.3191 0.013 Uiso 1 1 d R
H3 H 0.1027 0.7456 0.3444 0.013 Uiso 1 1 d R
C1 C 0.55321(18) 0.25483(17) 0.19516(17) 0.0125(4) Uani 1 1 d .
H1A H 0.5578 0.1634 0.2018 0.015 Uiso 1 1 calc R
H1B H 0.6394 0.3009 0.2313 0.015 Uiso 1 1 calc R
C2 C 0.51390(17) 0.27757(17) 0.05713(17) 0.0127(4) Uani 1 1 d .
H2A H 0.5160 0.3696 0.0503 0.015 Uiso 1 1 calc R
H2B H 0.4248 0.2375 0.0234 0.015 Uiso 1 1 calc R
C3 C 0.60440(18) 0.22274(18) -0.02064(17) 0.0144(4) Uani 1 1 d .
H3A H 0.6929 0.2658 0.0102 0.017 Uiso 1 1 calc R
H3B H 0.6056 0.1315 -0.0107 0.017 Uiso 1 1 calc R
C4 C 0.08939(17) 0.72891(17) 0.71398(17) 0.0118(4) Uani 1 1 d .
H4A H 0.1093 0.6537 0.7584 0.014 Uiso 1 1 calc R
H4B H 0.1653 0.7938 0.7384 0.014 Uiso 1 1 calc R
C5 C 0.06482(18) 0.69234(17) 0.57168(17) 0.0127(4) Uani 1 1 d .
H5D H -0.0087 0.6248 0.5480 0.015 Uiso 1 1 calc R
H5C H 0.1415 0.6578 0.5493 0.015 Uiso 1 1 calc R
C6 C 0.03577(18) 0.80361(17) 0.49606(16) 0.0117(4) Uani 1 1 d .
H6D H -0.0477 0.8307 0.5084 0.014 Uiso 1 1 calc R
H6C H 0.1034 0.8757 0.5273 0.014 Uiso 1 1 calc R
Cu2 Cu 0.0000 0.5000 0.0000 0.00763(10) Uani 1 2 d S
S1 S 0.26229(4) 0.00328(4) 0.26449(4) 0.00717(12) Uani 1 1 d .
S2 S 0.30246(4) 0.40643(4) 0.67437(4) 0.00819(12) Uani 1 1 d .
S3 S 0.22142(4) 0.51835(4) 0.25399(4) 0.00729(12) Uani 1 1 d .
S4 S 0.20695(4) 0.07815(4) 0.83765(4) 0.00771(12) Uani 1 1 d .
O1 O 0.25360(12) 0.09839(12) 0.17092(12) 0.0119(3) Uani 1 1 d .
O2 O 0.21461(12) -0.12314(12) 0.19882(12) 0.0125(3) Uani 1 1 d .
O3 O 0.18783(12) 0.03712(12) 0.36192(12) 0.0126(3) Uani 1 1 d .
O4 O 0.40170(12) 0.00550(12) 0.32427(12) 0.0116(3) Uani 1 1 d .
O5 O 0.51689(12) 0.23087(12) 0.52049(12) 0.0129(3) Uani 1 1 d .
H5B H 0.4559 0.2476 0.5564 0.019 Uiso 1 1 d R
H5A H 0.5866 0.2705 0.5626 0.019 Uiso 1 1 d R
O6 O 0.34334(12) -0.01169(12) 0.56933(12) 0.0109(3) Uani 1 1 d .
H6B H 0.3452 0.0179 0.6478 0.016 Uiso 1 1 d R
H6A H 0.2807 0.0165 0.5187 0.016 Uiso 1 1 d R
O7 O 0.17537(12) 0.43123(12) 0.69748(12) 0.0125(3) Uani 1 1 d .
O8 O 0.30113(13) 0.27782(12) 0.61703(13) 0.0164(3) Uani 1 1 d .
O9 O 0.33657(13) 0.49835(12) 0.57577(12) 0.0155(3) Uani 1 1 d .
H9A H 0.2964 0.4692 0.4964 0.023 Uiso 1 1 d R
O10 O 0.40347(13) 0.44421(12) 0.78446(13) 0.0153(3) Uani 1 1 d .
O11 O 0.22991(12) 0.41687(12) 0.34038(12) 0.0117(3) Uani 1 1 d .
O12 O 0.25407(12) 0.64240(12) 0.32920(12) 0.0125(3) Uani 1 1 d .
O13 O 0.31031(12) 0.50137(12) 0.16590(12) 0.0120(3) Uani 1 1 d .
O14 O 0.08574(12) 0.50712(12) 0.18180(12) 0.0116(3) Uani 1 1 d .
O15 O 0.01235(13) 0.73336(12) 0.01644(12) 0.0131(3) Uani 1 1 d .
H15B H -0.0565 0.7491 0.0462 0.020 Uiso 1 1 d R
H15A H 0.0813 0.7753 0.0647 0.020 Uiso 1 1 d R
O16 O 0.16304(12) 0.50816(12) -0.05779(12) 0.0110(3) Uani 1 1 d .
H16B H 0.1670 0.4725 -0.1301 0.016 Uiso 1 1 d R
H16A H 0.2247 0.4931 -0.0016 0.016 Uiso 1 1 d R
O17 O 0.20047(13) 0.20799(12) 0.88664(13) 0.0133(3) Uani 1 1 d .
O18 O 0.17492(13) -0.00921(12) 0.93999(12) 0.0145(3) Uani 1 1 d .
H18A H 0.2037 0.0285 1.0183 0.022 Uiso 1 1 d R
O19 O 0.33659(12) 0.05733(12) 0.81889(12) 0.0133(3) Uani 1 1 d .
O20 O 0.10934(12) 0.03184(12) 0.72629(12) 0.0130(3) Uani 1 1 d .

loop_
_atom_site_aniso_label
_atom_site_aniso_U_11
_atom_site_aniso_U_22
_atom_site_aniso_U_33
_atom_site_aniso_U_23
_atom_site_aniso_U_13
_atom_site_aniso_U_12
Cu1 0.00556(17) 0.01153(17) 0.00435(17) 0.00075(12) 0.00086(12) 0.00158(12)
N1 0.0117(8) 0.0112(7) 0.0104(8) 0.0012(6) 0.0020(6) 0.0010(6)
N2 0.0148(8) 0.0103(7) 0.0124(8) 0.0010(6) 0.0044(6) 0.0020(6)
N3 0.0115(8) 0.0100(7) 0.0098(8) 0.0023(6) 0.0034(6) 0.0007(6)
N4 0.0117(8) 0.0107(7) 0.0100(8) 0.0022(6) 0.0025(6) 0.0017(6)
C1 0.0119(9) 0.0132(9) 0.0131(9) -0.0001(7) 0.0039(7) 0.0041(7)
C2 0.0133(9) 0.0132(9) 0.0118(9) 0.0000(7) 0.0023(7) 0.0041(7)
C3 0.0158(9) 0.0174(9) 0.0113(9) 0.0027(7) 0.0040(7) 0.0047(7)
C4 0.0122(9) 0.0122(9) 0.0115(9) 0.0029(7) 0.0014(7) 0.0046(7)
C5 0.0177(9) 0.0104(9) 0.0115(9) 0.0020(7) 0.0046(7) 0.0047(7)
C6 0.0166(9) 0.0109(9) 0.0078(9) 0.0010(7) 0.0027(7) 0.0022(7)
Cu2 0.00569(17) 0.01236(17) 0.00487(17) 0.00110(12) 0.00101(12) 0.00118(12)
S1 0.0072(2) 0.0084(2) 0.0058(2) 0.00139(16) 0.00053(16) 0.00100(16)
S2 0.0088(2) 0.0075(2) 0.0082(2) 0.00005(17) 0.00208(17) 0.00049(16)
S3 0.0067(2) 0.0080(2) 0.0066(2) 0.00092(16) 0.00019(16) 0.00055(16)
S4 0.0090(2) 0.0078(2) 0.0064(2) 0.00074(16) 0.00183(17) 0.00071(16)
O1 0.0161(7) 0.0102(6) 0.0086(6) 0.0036(5) -0.0001(5) 0.0002(5)
O2 0.0139(7) 0.0092(6) 0.0128(7) 0.0000(5) 0.0003(5) -0.0006(5)
O3 0.0119(6) 0.0188(7) 0.0082(6) 0.0020(5) 0.0026(5) 0.0060(5)
O4 0.0069(6) 0.0193(7) 0.0082(6) 0.0016(5) 0.0003(5) 0.0018(5)
O5 0.0120(7) 0.0140(7) 0.0126(7) -0.0021(5) 0.0033(5) 0.0014(5)
O6 0.0087(6) 0.0181(7) 0.0065(6) 0.0012(5) 0.0017(5) 0.0035(5)
O7 0.0101(6) 0.0151(7) 0.0129(7) 0.0012(5) 0.0027(5) 0.0031(5)
O8 0.0198(7) 0.0094(6) 0.0213(7) -0.0029(5) 0.0102(6) 0.0002(5)
O9 0.0221(7) 0.0145(7) 0.0087(7) 0.0018(5) 0.0037(5) -0.0050(6)
O10 0.0128(7) 0.0162(7) 0.0145(7) 0.0020(5) -0.0030(5) 0.0008(5)
O11 0.0145(7) 0.0103(6) 0.0097(6) 0.0034(5) 0.0007(5) -0.0002(5)
O12 0.0144(7) 0.0091(6) 0.0126(7) -0.0013(5) -0.0001(5) 0.0015(5)
O13 0.0089(6) 0.0173(7) 0.0103(6) 0.0027(5) 0.0024(5) 0.0023(5)
O14 0.0074(6) 0.0189(7) 0.0082(6) 0.0014(5) 0.0011(5) 0.0011(5)
O15 0.0125(7) 0.0138(7) 0.0127(7) -0.0016(5) 0.0030(5) 0.0012(5)
O16 0.0089(6) 0.0171(7) 0.0068(6) -0.0001(5) 0.0013(5) 0.0023(5)
O17 0.0164(7) 0.0092(6) 0.0149(7) -0.0009(5) 0.0055(5) 0.0011(5)
O18 0.0238(7) 0.0121(6) 0.0072(6) 0.0022(5) 0.0041(5) -0.0023(5)
O19 0.0099(6) 0.0176(7) 0.0125(7) 0.0003(5) 0.0024(5) 0.0033(5)
O20 0.0135(7) 0.0135(6) 0.0098(7) 0.0008(5) -0.0024(5) 0.0003(5)

loop_
_atom_type_symbol
_atom_type_description
_atom_type_scat_dispersion_real
_atom_type_scat_dispersion_imag
_atom_type_scat_source
C C 0.0033 0.0016 'International Tables Vol C Tables 4.2.6.8 and 6.1.1.4'
H H 0.0000 0.0000 'International Tables Vol C Tables 4.2.6.8 and 6.1.1.4'
Cu Cu 0.3201 1.2651 'International Tables Vol C Tables 4.2.6.8 and 6.1.1.4'
N N 0.0061 0.0033 'International Tables Vol C Tables 4.2.6.8 and 6.1.1.4'
O O 0.0106 0.0060 'International Tables Vol C Tables 4.2.6.8 and 6.1.1.4'
S S 0.1246 0.1234 'International Tables Vol C Tables 4.2.6.8 and 6.1.1.4'

loop_
_geom_angle_atom_site_label_1
_geom_angle_atom_site_label_2
_geom_angle_atom_site_label_3
_geom_angle
_geom_angle_site_symmetry_1
_geom_angle_site_symmetry_3
O6 Cu1 O6 180.0 . 2_656
O6 Cu1 O4 92.25(6) . .
O6 Cu1 O4 87.75(6) 2_656 .
O6 Cu1 O4 87.75(6) . 2_656
O6 Cu1 O4 92.25(6) 2_656 2_656
O4 Cu1 O4 180.0 . 2_656
C1 N1 H10 106.3 . .
C1 N1 H11 110.1 . .
H10 N1 H11 110.1 . .
C1 N1 H12 109.5 . .
H10 N1 H12 110.8 . .
H11 N1 H12 110.1 . .
C3 N2 H7 107.4 . .
C3 N2 H8 113.5 . .
H7 N2 H8 107.1 . .
C3 N2 H9 110.8 . .
H7 N2 H9 109.9 . .
H8 N2 H9 108.1 . .
C4 N3 H4 110.1 . .
C4 N3 H5 111.2 . .
H4 N3 H5 110.4 . .
C4 N3 H6 107.5 . .
H4 N3 H6 108.5 . .
H5 N3 H6 109.1 . .
C6 N4 H1 112.0 . .
C6 N4 H2 108.3 . .
H1 N4 H2 109.4 . .
C6 N4 H3 111.9 . .
H1 N4 H3 107.1 . .
H2 N4 H3 108.1 . .
N1 C1 C2 109.31(14) . .
N1 C1 H1A 109.8 . .
C2 C1 H1A 109.8 . .
N1 C1 H1B 109.8 . .
C2 C1 H1B 109.8 . .
H1A C1 H1B 108.3 . .
C1 C2 C3 110.43(15) . .
C1 C2 H2A 109.6 . .
C3 C2 H2A 109.6 . .
C1 C2 H2B 109.6 . .
C3 C2 H2B 109.6 . .
H2A C2 H2B 108.1 . .
N2 C3 C2 109.98(15) . .
N2 C3 H3A 109.7 . .
C2 C3 H3A 109.7 . .
N2 C3 H3B 109.7 . .
C2 C3 H3B 109.7 . .
H3A C3 H3B 108.2 . .
N3 C4 C5 112.09(15) . .
N3 C4 H4A 109.2 . .
C5 C4 H4A 109.2 . .
N3 C4 H4B 109.2 . .
C5 C4 H4B 109.2 . .
H4A C4 H4B 107.9 . .
C4 C5 C6 112.56(15) . .
C4 C5 H5D 109.1 . .
C6 C5 H5D 109.1 . .
C4 C5 H5C 109.1 . .
C6 C5 H5C 109.1 . .
H5D C5 H5C 107.8 . .
N4 C6 C5 110.78(14) . .
N4 C6 H6D 109.5 . .
C5 C6 H6D 109.5 . .
N4 C6 H6C 109.5 . .
C5 C6 H6C 109.5 . .
H6D C6 H6C 108.1 . .
O16 Cu2 O16 180.0 2_565 .
O16 Cu2 O14 92.87(6) 2_565 2_565
O16 Cu2 O14 87.13(6) . 2_565
O16 Cu2 O14 87.13(6) 2_565 .
O16 Cu2 O14 92.87(6) . .
O14 Cu2 O14 180.0 2_565 .
O2 S1 O3 111.31(8) . .
O2 S1 O1 109.52(8) . .
O3 S1 O1 109.40(8) . .
O2 S1 O4 108.81(8) . .
O3 S1 O4 110.05(8) . .
O1 S1 O4 107.66(7) . .
O10 S2 O8 114.50(8) . .
O10 S2 O7 112.48(8) . .
O8 S2 O7 111.95(8) . .
O10 S2 O9 103.42(8) . .
O8 S2 O9 107.11(8) . .
O7 S2 O9 106.54(8) . .
O12 S3 O13 110.75(8) . .
O12 S3 O11 109.37(8) . .
O13 S3 O11 109.21(8) . .
O12 S3 O14 109.53(7) . .
O13 S3 O14 110.12(8) . .
O11 S3 O14 107.80(7) . .
O20 S4 O17 114.10(8) . .
O20 S4 O19 111.97(8) . .
O17 S4 O19 112.27(8) . .
O20 S4 O18 103.68(8) . .
O17 S4 O18 107.41(8) . .
O19 S4 O18 106.64(8) . .
S1 O4 Cu1 135.30(8) . .
H5B O5 H5A 109.3 . .
Cu1 O6 H6B 120.5 . .
Cu1 O6 H6A 110.8 . .
H6B O6 H6A 109.9 . .
S2 O9 H9A 111.6 . .
S3 O14 Cu2 136.03(8) . .
H15B O15 H15A 110.3 . .
Cu2 O16 H16B 120.3 . .
Cu2 O16 H16A 112.8 . .
H16B O16 H16A 111.2 . .
S4 O18 H18A 111.7 . .

loop_
_geom_bond_atom_site_label_1
_geom_bond_atom_site_label_2
_geom_bond_distance
_geom_bond_site_symmetry_2
Cu1 O6 1.9492(14) .
Cu1 O6 1.9492(14) 2_656
Cu1 O4 1.9974(14) .
Cu1 O4 1.9974(14) 2_656
N1 C1 1.486(2) .
N1 H10 0.8886 .
N1 H11 0.8903 .
N1 H12 0.8923 .
N2 C3 1.487(2) .
N2 H7 0.8820 .
N2 H8 0.8812 .
N2 H9 0.8839 .
N3 C4 1.494(2) .
N3 H4 0.8873 .
N3 H5 0.8868 .
N3 H6 0.8913 .
N4 C6 1.488(2) .
N4 H1 0.8729 .
N4 H2 0.8620 .
N4 H3 0.8676 .
C1 C2 1.518(3) .
C1 H1A 0.9900 .
C1 H1B 0.9900 .
C2 C3 1.520(2) .
C2 H2A 0.9900 .
C2 H2B 0.9900 .
C3 H3A 0.9900 .
C3 H3B 0.9900 .
C4 C5 1.521(3) .
C4 H4A 0.9900 .
C4 H4B 0.9900 .
C5 C6 1.521(2) .
C5 H5D 0.9900 .
C5 H5C 0.9900 .
C6 H6D 0.9900 .
C6 H6C 0.9900 .
Cu2 O16 1.9480(14) 2_565
Cu2 O16 1.9480(14) .
Cu2 O14 1.9965(14) 2_565
Cu2 O14 1.9965(14) .
S1 O2 1.4669(13) .
S1 O3 1.4738(14) .
S1 O1 1.4884(13) .
S1 O4 1.5012(14) .
S2 O10 1.4454(14) .
S2 O8 1.4562(14) .
S2 O7 1.4666(14) .
S2 O9 1.5734(14) .
S3 O12 1.4691(13) .
S3 O13 1.4751(14) .
S3 O11 1.4862(13) .
S3 O14 1.4963(14) .
S4 O20 1.4500(14) .
S4 O17 1.4550(14) .
S4 O19 1.4679(14) .
S4 O18 1.5672(14) .
O5 H5B 0.8426 .
O5 H5A 0.8457 .
O6 H6B 0.8757 .
O6 H6A 0.8747 .
O9 H9A 0.8983 .
O15 H15B 0.8789 .
O15 H15A 0.8739 .
O16 H16B 0.8503 .
O16 H16A 0.8445 .
O18 H18A 0.8904 .

loop_
_geom_torsion_atom_site_label_1
_geom_torsion_atom_site_label_2
_geom_torsion_atom_site_label_3
_geom_torsion_atom_site_label_4
_geom_torsion
_geom_torsion_site_symmetry_1
N1 C1 C2 C3 -175.41(14) .
C1 C2 C3 N2 177.21(15) .
N3 C4 C5 C6 59.9(2) .
C4 C5 C6 N4 172.15(15) .
O2 S1 O4 Cu1 -103.63(12) .
O3 S1 O4 Cu1 18.58(14) .
O1 S1 O4 Cu1 137.75(11) .
O6 Cu1 O4 S1 0.61(12) .
O6 Cu1 O4 S1 -179.39(12) 2_656
O4 Cu1 O4 S1 119(100) 2_656
O12 S3 O14 Cu2 111.26(12) .
O13 S3 O14 Cu2 -10.77(14) .
O11 S3 O14 Cu2 -129.83(11) .
O16 Cu2 O14 S3 -178.33(12) 2_565
O16 Cu2 O14 S3 1.67(12) .
O14 Cu2 O14 S3 45(100) 2_565
